data_4077022
loop_
_publ_author_name
'Kozlowski, Marisa C.'
'Li, Xiaolin'
'Carroll, Patrick J.'
'Xu, Zhenrong'

_publ_section_title
;
 Copper(II) Complexes of Novel 1,5-Diaza-cis-decalin Diamine
 Ligands:&#x00A0; An Investigation of Structure and Reactivity
;
_journal_issue 21
_journal_name_full Organometallics
_journal_page_first 4513
_journal_paper_doi 10.1021/om020425p
_journal_volume 21
_journal_year 2002
_chemical_formula_sum 'C12 H24 Cl2 Cu N2'
_chemical_formula_weight 330.77
_space_group_IT_number 20
_symmetry_cell_setting orthorhombic
_symmetry_Int_Tables_number 20
_symmetry_space_group_name_Hall 'C 2c 2'
_symmetry_space_group_name_H-M 'C 2 2 21'
_atom_sites_solution_hydrogens geom
_atom_sites_solution_primary direct
_atom_sites_solution_secondary difmap
_audit_creation_method SHELXL
_cell_angle_alpha 90.00
_cell_angle_beta 90.00
_cell_angle_gamma 90.00
_cell_formula_units_Z 4
_cell_length_a 7.737(2)
_cell_length_b 11.958(3)
_cell_length_c 15.786(4)
_cell_measurement_temperature 143(1)
_cell_volume 1460.5(6)
_computing_structure_refinement 'SHELXL-93 (Sheldrick, 1993)'
_computing_structure_solution 'SIR92 (Altomare, 1993)'
_diffrn_ambient_temperature 143(2)
_diffrn_measurement_device 'CCD area detector'
_diffrn_measurement_device_type 'Rigaku Mercury'
_diffrn_measurement_method 'phi oscillations'
_diffrn_radiation_monochromator graphite
_diffrn_radiation_source 'rotating anode'
_diffrn_radiation_type MoK\a
_diffrn_radiation_wavelength 0.71069
_diffrn_reflns_av_R_equivalents 0.0258
_diffrn_reflns_av_sigmaI/netI 0.0407
_diffrn_reflns_limit_h_max 9
_diffrn_reflns_limit_h_min -9
_diffrn_reflns_limit_k_max 12
_diffrn_reflns_limit_k_min -15
_diffrn_reflns_limit_l_max 19
_diffrn_reflns_limit_l_min -16
_diffrn_reflns_number 4698
_diffrn_reflns_theta_max 27.47
_diffrn_reflns_theta_min 3.14
_exptl_absorpt_coefficient_mu 1.843
_exptl_absorpt_correction_type multi-scan
_exptl_crystal_density_diffrn 1.504
_exptl_crystal_F_000 692
_exptl_crystal_size_max 0.30
_exptl_crystal_size_mid 0.22
_exptl_crystal_size_min 0.02
_refine_diff_density_max 0.505
_refine_diff_density_min -0.319
_refine_diff_density_rms 0.056
_refine_ls_abs_structure_details 'Flack H D (1983), Acta Cryst. A39, 876-881'
_refine_ls_abs_structure_Flack 0.017(14)
_refine_ls_extinction_method none
_refine_ls_goodness_of_fit_all 0.948
_refine_ls_goodness_of_fit_obs 0.977
_refine_ls_matrix_type full
_refine_ls_number_parameters 79
_refine_ls_number_reflns 1535
_refine_ls_number_restraints 0
_refine_ls_restrained_S_all 0.948
_refine_ls_restrained_S_obs 0.977
_refine_ls_R_factor_all 0.0275
_refine_ls_R_factor_obs 0.0229
_refine_ls_shift/esd_max 0.000
_refine_ls_shift/esd_mean 0.000
_refine_ls_structure_factor_coef Fsqd
_refine_ls_weighting_details 'w=1/[\s^2^(Fo^2^)+(0.0205P)^2^+0.0000P] where P=(Fo^2^+2Fc^2^)/3'
_refine_ls_weighting_scheme calc
_refine_ls_wR_factor_all 0.0461
_refine_ls_wR_factor_obs 0.0450
_reflns_number_observed 1387
_reflns_number_total 1535
_reflns_observed_criterion >2sigma(I)
_cod_data_source_file om020425p.cif
_cod_data_source_block (3)CuCl2-UP848
_cod_depositor_comments
;
The following automatic conversions were performed:

'_refine_ls_weighting_scheme' value 'calc
w=1/[\s^2^(Fo^2^)+(0.0205P)^2^+0.0000P] where P=(Fo^2^+2Fc^2^)/3' was
changed to 'calc'. New tag '_refine_ls_weighting_details' was
created. The value of the new tag was set to
'w=1/[\s^2^(Fo^2^)+(0.0205P)^2^+0.0000P] where P=(Fo^2^+2Fc^2^)/3'.

Automatic conversion script
Id: cif_fix_values 3143 2015-03-26 13:38:13Z robertas 

The following automatic conversions were performed:

'_exptl_absorpt_correction_type' value 'multi-scans' was replaced
with the value 'multi-scan' as specified in the replacement file
'src/cod-tools/trunk/data/replacement-values/replacement_values.lst'.

Automatic conversion script
Id: cif_fix_values 5376 2017-05-30 11:51:03Z andrius 
;
_cod_original_cell_volume 1460.4(7)
_cod_original_sg_symbol_H-M 'C 2 2 21   '
_cod_database_code 4077022

loop_
_symmetry_equiv_pos_as_xyz
'x, y, z'
'x, -y, -z'
'-x, -y, z+1/2'
'-x, y, -z+1/2'
'x+1/2, y+1/2, z'
'x+1/2, -y+1/2, -z'
'-x+1/2, -y+1/2, z+1/2'
'-x+1/2, y+1/2, -z+1/2'

loop_
_atom_site_aniso_label
_atom_site_aniso_U_11
_atom_site_aniso_U_22
_atom_site_aniso_U_33
_atom_site_aniso_U_23
_atom_site_aniso_U_13
_atom_site_aniso_U_12
Cu 0.0111(2) 0.0218(2) 0.0151(2) -0.0011(2) 0.000 0.000
Cl 0.0171(3) 0.0486(4) 0.0268(3) 0.0004(3) 0.0071(2) -0.0037(2)
N1 0.0133(9) 0.0135(9) 0.0149(8) -0.0015(7) 0.0013(7) -0.0004(6)
C2 0.0222(13) 0.0232(12) 0.0174(11) 0.0052(9) 0.0031(10) -0.0011(10)
C3 0.0294(13) 0.0178(11) 0.0226(12) 0.0076(9) 0.0059(11) -0.0007(10)
C4 0.0194(11) 0.0205(11) 0.030(2) 0.0004(11) 0.0052(10) -0.0061(8)
C5 0.0081(11) 0.0215(11) 0.0243(10) 0.0004(9) -0.0012(8) -0.0041(8)
C6 0.034(2) 0.0205(13) 0.0194(12) -0.0045(10) 0.0015(10) -0.0018(10)
C7 0.049(2) 0.0304(13) 0.0234(13) -0.0050(11) 0.0069(12) 0.0103(12)

loop_
_atom_site_label
_atom_site_type_symbol
_atom_site_fract_x
_atom_site_fract_y
_atom_site_fract_z
_atom_site_U_iso_or_equiv
_atom_site_thermal_displace_type
_atom_site_occupancy
_atom_site_calc_flag
_atom_site_refinement_flags
Cu Cu 0.47717(4) 0.5000 0.5000 0.01599(10) Uani 1 d S
Cl Cl 0.28178(7) 0.46554(5) 0.60190(3) 0.0308(2) Uani 1 d .
N1 N 0.6750(2) 0.46669(13) 0.41522(9) 0.0139(4) Uani 1 d .
C2 C 0.6993(3) 0.5679(2) 0.36111(13) 0.0209(5) Uani 1 d .
H2A H 0.6040(3) 0.5743(2) 0.32150(13) 0.028 Uiso 1 calc R
H2B H 0.8055(3) 0.5609(2) 0.32885(13) 0.028 Uiso 1 calc R
C3 C 0.7074(3) 0.6712(2) 0.41621(13) 0.0233(5) Uani 1 d .
H3A H 0.5957(3) 0.6833(2) 0.44265(13) 0.031 Uiso 1 calc R
H3B H 0.7331(3) 0.7359(2) 0.38125(13) 0.031 Uiso 1 calc R
C4 C 0.8446(3) 0.6597(2) 0.48427(15) 0.0231(6) Uani 1 d .
H4A H 0.8319(3) 0.7204(2) 0.52458(15) 0.031 Uiso 1 calc R
H4B H 0.9578(3) 0.6665(2) 0.45836(15) 0.031 Uiso 1 calc R
C5 C 0.8344(3) 0.5482(2) 0.53171(12) 0.0180(5) Uani 1 d .
H5 H 0.9362(3) 0.5411(2) 0.56826(12) 0.024 Uiso 1 calc R
C6 C 0.6336(3) 0.3673(2) 0.36178(14) 0.0247(6) Uani 1 d .
H6A H 0.5291(3) 0.3831(2) 0.32996(14) 0.033 Uiso 1 calc R
H6B H 0.6092(3) 0.3046(2) 0.39884(14) 0.033 Uiso 1 calc R
C7 C 0.7749(4) 0.3327(2) 0.29968(13) 0.0343(6) Uani 1 d .
H7A H 0.7843(15) 0.3877(7) 0.2556(6) 0.051 Uiso 1 calc R
H7B H 0.7462(11) 0.2615(7) 0.2752(8) 0.051 Uiso 1 calc R
H7C H 0.8831(6) 0.3269(14) 0.3291(3) 0.051 Uiso 1 calc R

loop_
_atom_type_symbol
_atom_type_description
_atom_type_scat_dispersion_real
_atom_type_scat_dispersion_imag
_atom_type_scat_source
C C 0.0033 0.0016 'International Tables Vol C Tables 4.2.6.8 and 6.1.1.4'
H H 0.0000 0.0000 'International Tables Vol C Tables 4.2.6.8 and 6.1.1.4'
N N 0.0061 0.0033 'International Tables Vol C Tables 4.2.6.8 and 6.1.1.4'
Cl Cl 0.1484 0.1585 'International Tables Vol C Tables 4.2.6.8 and 6.1.1.4'
Cu Cu 0.3201 1.2651 'International Tables Vol C Tables 4.2.6.8 and 6.1.1.4'

loop_
_geom_angle_atom_site_label_1
_geom_angle_atom_site_label_2
_geom_angle_atom_site_label_3
_geom_angle
_geom_angle_site_symmetry_1
_geom_angle_site_symmetry_3
N1 Cu N1 84.74(9) . 2_566
N1 Cu Cl 94.01(5) . 2_566
N1 Cu Cl 157.63(5) 2_566 2_566
N1 Cu Cl 157.63(5) . .
N1 Cu Cl 94.01(5) 2_566 .
Cl Cu Cl 95.38(4) 2_566 .
C2 N1 C6 110.43(15) . .
C2 N1 C5 108.2(2) . 2_566
C6 N1 C5 113.4(2) . 2_566
C2 N1 Cu 107.86(12) . .
C6 N1 Cu 111.06(13) . .
C5 N1 Cu 105.62(11) 2_566 .
N1 C2 C3 109.8(2) . .
C2 C3 C4 111.2(2) . .
C3 C4 C5 112.9(2) . .
N1 C5 C5 106.08(14) 2_566 2_566
N1 C5 C4 114.7(2) 2_566 .
C5 C5 C4 109.7(2) 2_566 .
N1 C6 C7 115.2(2) . .

loop_
_geom_bond_atom_site_label_1
_geom_bond_atom_site_label_2
_geom_bond_distance
_geom_bond_site_symmetry_2
Cu N1 2.072(2) .
Cu N1 2.072(2) 2_566
Cu Cl 2.2455(7) 2_566
Cu Cl 2.2455(7) .
N1 C2 1.493(3) .
N1 C6 1.492(3) .
N1 C5 1.501(3) 2_566
C2 C3 1.513(3) .
C3 C4 1.517(3) .
C4 C5 1.532(3) .
C5 N1 1.501(3) 2_566
C5 C5 1.526(4) 2_566
C6 C7 1.526(3) .
